data_1555468
loop_
_publ_author_name
'Zhao, Jidong'
'Liu, Jun'
'Xie, Xin'
'Li, Shi'
'Liu, Yuanhong'

_publ_section_title
;
 Gold-Catalyzed Synthesis of Tropone and Its Analogues via Oxidative Ring
 Expansion of Alkynyl Quinols.
;
_journal_issue 23
_journal_name_full 'Organic letters'
_journal_page_first 5926
_journal_page_last 5929
_journal_paper_doi 10.1021/acs.orglett.5b03160
_journal_volume 17
_journal_year 2015
_chemical_formula_moiety 'C14 H10 O3'
_chemical_formula_sum 'C14 H10 O3'
_chemical_formula_weight 226.22
_space_group_crystal_system monoclinic
_space_group_IT_number 14
_space_group_name_Hall '-P 2yn'
_space_group_name_H-M_alt 'P 1 21/n 1'
_atom_sites_solution_hydrogens geom
_atom_sites_solution_primary direct
_audit_creation_date 2014-12-29
_audit_creation_method
;
Olex2 1.2
(compiled 2014.07.22 svn.r2960 for OlexSys, GUI svn.r4862)
;
_cell_angle_alpha 90
_cell_angle_beta 97.686(2)
_cell_angle_gamma 90
_cell_formula_units_Z 4
_cell_length_a 10.2710(11)
_cell_length_b 9.1771(10)
_cell_length_c 11.2051(12)
_cell_measurement_reflns_used 3424
_cell_measurement_temperature 130
_cell_measurement_theta_max 30.824
_cell_measurement_theta_min 2.53
_cell_volume 1046.7(2)
_computing_cell_refinement 'SAINT v7.68A (Bruker, 2009)'
_computing_data_reduction 'SAINT v7.68A (Bruker, 2009)'
_computing_molecular_graphics 'Olex2 (Dolomanov et al., 2009)'
_computing_publication_material 'Olex2 (Dolomanov et al., 2009)'
_computing_structure_refinement 'XL (Sheldrick, 2008)'
_computing_structure_solution 'ShelXS (Sheldrick, 2008)'
_diffrn_ambient_temperature 130
_diffrn_measured_fraction_theta_full 1.000
_diffrn_measured_fraction_theta_max 0.998
_diffrn_measurement_device_type 'Bruker APEX-II CCD'
_diffrn_measurement_method '\f and \w scans'
_diffrn_radiation_monochromator graphite
_diffrn_radiation_type MoK\a
_diffrn_radiation_wavelength 0.71073
_diffrn_reflns_av_R_equivalents 0.0251
_diffrn_reflns_av_unetI/netI 0.0270
_diffrn_reflns_Laue_measured_fraction_full 1.000
_diffrn_reflns_Laue_measured_fraction_max 0.998
_diffrn_reflns_limit_h_max 14
_diffrn_reflns_limit_h_min -14
_diffrn_reflns_limit_k_max 13
_diffrn_reflns_limit_k_min -13
_diffrn_reflns_limit_l_max 9
_diffrn_reflns_limit_l_min -16
_diffrn_reflns_number 10477
_diffrn_reflns_point_group_measured_fraction_full 1.000
_diffrn_reflns_point_group_measured_fraction_max 0.998
_diffrn_reflns_theta_full 26.000
_diffrn_reflns_theta_max 30.853
_diffrn_reflns_theta_min 2.527
_diffrn_standards_number 0
_exptl_absorpt_coefficient_mu 0.101
_exptl_absorpt_correction_T_max 0.7461
_exptl_absorpt_correction_T_min 0.6868
_exptl_absorpt_correction_type multi-scan
_exptl_absorpt_process_details
;
SADABS-2008/1 (Bruker,2008) was used for absorption correction.
wR2(int) was 0.0655 before and 0.0386 after correction.
The Ratio of minimum to maximum transmission is 0.9205.
The \l/2 correction factor is 0.0015.
;
_exptl_crystal_colour yellow
_exptl_crystal_density_diffrn 1.436
_exptl_crystal_description block
_exptl_crystal_F_000 472
_exptl_crystal_size_max 0.25
_exptl_crystal_size_mid 0.2
_exptl_crystal_size_min 0.15
_refine_diff_density_max 0.410
_refine_diff_density_min -0.228
_refine_diff_density_rms 0.054
_refine_ls_extinction_method none
_refine_ls_goodness_of_fit_ref 1.053
_refine_ls_hydrogen_treatment constr
_refine_ls_matrix_type full
_refine_ls_number_parameters 155
_refine_ls_number_reflns 3287
_refine_ls_number_restraints 0
_refine_ls_restrained_S_all 1.053
_refine_ls_R_factor_all 0.0542
_refine_ls_R_factor_gt 0.0434
_refine_ls_shift/su_max 0.001
_refine_ls_shift/su_mean 0.000
_refine_ls_structure_factor_coef Fsqd
_refine_ls_weighting_details 'w=1/[\s^2^(Fo^2^)+(0.0664P)^2^+0.2683P] where P=(Fo^2^+2Fc^2^)/3'
_refine_ls_weighting_scheme calc
_refine_ls_wR_factor_gt 0.1155
_refine_ls_wR_factor_ref 0.1237
_reflns_Friedel_coverage 0.000
_reflns_number_gt 2684
_reflns_number_total 3287
_reflns_threshold_expression 'I > 2\s(I)'
_cod_data_source_file ol5b03160_si_002.cif
_cod_data_source_block mo_dm14778_0m
_cod_database_code 1555468
_shelxl_version_number 2014-3
_shelx_space_group_comment
;
The symmetry employed for this shelxl refinement is uniquely defined
by the following loop, which should always be used as a source of
symmetry information in preference to the above space-group names.
They are only intended as comments.
;
_shelx_estimated_absorpt_t_max 0.985
_shelx_estimated_absorpt_t_min 0.975
_olex2_refinement_description
;
1. Fixed Uiso
 At 1.2 times of:
  All C(H) groups
 At 1.5 times of:
  All O(H) groups
2.a Aromatic/amide H refined with riding coordinates:
 C2(H2A), C3(H3), C5(H5), C6(H6), C10(H10), C11(H11), C12(H12), C13(H13),
 C14(H14)
2.b Idealised tetrahedral OH refined as rotating group:
 O2(H2)
;
_olex2_submission_special_instructions 'No special instructions were received'

loop_
_space_group_symop_operation_xyz
'x, y, z'
'-x+1/2, y+1/2, -z+1/2'
'-x, -y, -z'
'x-1/2, -y-1/2, z-1/2'

loop_
_atom_site_label
_atom_site_type_symbol
_atom_site_fract_x
_atom_site_fract_y
_atom_site_fract_z
_atom_site_U_iso_or_equiv
_atom_site_adp_type
_atom_site_occupancy
_atom_site_site_symmetry_order
_atom_site_calc_flag
_atom_site_refinement_flags_posn
O1 O 0.80135(8) 0.35233(10) 0.94917(7) 0.02149(19) Uani 1 1 d .
O2 O 0.55592(8) 0.16333(10) 0.49051(7) 0.02090(19) Uani 1 1 d .
H2 H 0.4751 0.1457 0.4754 0.031 Uiso 1 1 calc GR
O3 O 0.50398(8) 0.19707(11) 1.05949(8) 0.0258(2) Uani 1 1 d .
C1 C 0.73773(10) 0.27701(12) 0.86771(10) 0.0165(2) Uani 1 1 d .
C2 C 0.78196(11) 0.27361(13) 0.74994(10) 0.0194(2) Uani 1 1 d .
H2A H 0.8693 0.3071 0.7490 0.023 Uiso 1 1 calc R
C3 C 0.72004(11) 0.23092(13) 0.64127(10) 0.0195(2) Uani 1 1 d .
H3 H 0.7706 0.2387 0.5765 0.023 Uiso 1 1 calc R
C4 C 0.58958(10) 0.17572(12) 0.60961(9) 0.0163(2) Uani 1 1 d .
C5 C 0.50435(10) 0.13484(12) 0.68811(10) 0.0174(2) Uani 1 1 d .
H5 H 0.4215 0.0986 0.6527 0.021 Uiso 1 1 calc R
C6 C 0.52514(10) 0.14031(12) 0.81425(10) 0.0168(2) Uani 1 1 d .
H6 H 0.4560 0.0983 0.8512 0.020 Uiso 1 1 calc R
C7 C 0.62604(10) 0.19459(12) 0.89490(9) 0.0158(2) Uani 1 1 d .
C8 C 0.61069(11) 0.17613(13) 1.02577(10) 0.0173(2) Uani 1 1 d .
C9 C 0.72289(10) 0.12015(12) 1.11160(9) 0.0166(2) Uani 1 1 d .
C10 C 0.72036(11) 0.13740(13) 1.23507(10) 0.0198(2) Uani 1 1 d .
H10 H 0.6505 0.1896 1.2630 0.024 Uiso 1 1 calc R
C11 C 0.81955(12) 0.07858(14) 1.31712(10) 0.0235(2) Uani 1 1 d .
H11 H 0.8174 0.0907 1.4010 0.028 Uiso 1 1 calc R
C12 C 0.92189(12) 0.00215(14) 1.27705(11) 0.0246(3) Uani 1 1 d .
H12 H 0.9902 -0.0372 1.3334 0.030 Uiso 1 1 calc R
C13 C 0.92412(12) -0.01657(14) 1.15445(11) 0.0238(2) Uani 1 1 d .
H13 H 0.9937 -0.0697 1.1269 0.029 Uiso 1 1 calc R
C14 C 0.82521(11) 0.04197(13) 1.07194(10) 0.0199(2) Uani 1 1 d .
H14 H 0.8272 0.0287 0.9881 0.024 Uiso 1 1 calc R

loop_
_atom_site_aniso_label
_atom_site_aniso_U_11
_atom_site_aniso_U_22
_atom_site_aniso_U_33
_atom_site_aniso_U_23
_atom_site_aniso_U_13
_atom_site_aniso_U_12
O1 0.0203(4) 0.0250(4) 0.0183(4) -0.0015(3) -0.0005(3) -0.0064(3)
O2 0.0201(4) 0.0286(5) 0.0134(4) -0.0003(3) 0.0002(3) 0.0002(3)
O3 0.0175(4) 0.0405(5) 0.0200(4) -0.0014(4) 0.0055(3) 0.0020(3)
C1 0.0143(4) 0.0192(5) 0.0156(5) 0.0014(4) 0.0005(4) -0.0003(4)
C2 0.0151(5) 0.0251(6) 0.0183(5) 0.0008(4) 0.0034(4) -0.0035(4)
C3 0.0167(5) 0.0253(6) 0.0171(5) 0.0002(4) 0.0046(4) -0.0007(4)
C4 0.0174(5) 0.0176(5) 0.0136(5) -0.0003(4) 0.0009(4) 0.0021(4)
C5 0.0154(5) 0.0198(5) 0.0166(5) -0.0005(4) 0.0004(4) -0.0016(4)
C6 0.0150(4) 0.0188(5) 0.0168(5) 0.0003(4) 0.0029(4) -0.0023(4)
C7 0.0147(4) 0.0182(5) 0.0145(5) 0.0002(4) 0.0024(4) -0.0006(4)
C8 0.0174(5) 0.0195(5) 0.0153(5) -0.0010(4) 0.0031(4) -0.0020(4)
C9 0.0170(5) 0.0181(5) 0.0149(5) 0.0008(4) 0.0027(4) -0.0029(4)
C10 0.0207(5) 0.0235(5) 0.0157(5) -0.0008(4) 0.0040(4) -0.0013(4)
C11 0.0287(6) 0.0249(6) 0.0162(5) 0.0012(4) 0.0007(4) -0.0034(5)
C12 0.0260(6) 0.0224(6) 0.0240(6) 0.0061(5) -0.0018(4) -0.0006(4)
C13 0.0234(5) 0.0219(6) 0.0265(6) 0.0026(5) 0.0044(4) 0.0040(4)
C14 0.0220(5) 0.0201(5) 0.0182(5) 0.0005(4) 0.0049(4) 0.0007(4)

loop_
_atom_type_symbol
_atom_type_description
_atom_type_scat_dispersion_real
_atom_type_scat_dispersion_imag
_atom_type_scat_source
C C 0.0033 0.0016 'International Tables Vol C Tables 4.2.6.8 and 6.1.1.4'
H H 0.0000 0.0000 'International Tables Vol C Tables 4.2.6.8 and 6.1.1.4'
O O 0.0106 0.0060 'International Tables Vol C Tables 4.2.6.8 and 6.1.1.4'

loop_
_geom_angle_atom_site_label_1
_geom_angle_atom_site_label_2
_geom_angle_atom_site_label_3
_geom_angle
C4 O2 H2 109.5
O1 C1 C2 118.45(10)
O1 C1 C7 119.14(10)
C7 C1 C2 122.40(10)
C1 C2 H2A 114.5
C3 C2 C1 131.06(10)
C3 C2 H2A 114.5
C2 C3 H3 115.2
C2 C3 C4 129.53(10)
C4 C3 H3 115.2
O2 C4 C3 112.68(9)
O2 C4 C5 120.92(10)
C5 C4 C3 126.39(10)
C4 C5 H5 116.1
C4 C5 C6 127.71(10)
C6 C5 H5 116.1
C5 C6 H6 113.7
C7 C6 C5 132.52(10)
C7 C6 H6 113.7
C1 C7 C8 117.08(9)
C6 C7 C1 127.10(10)
C6 C7 C8 115.58(9)
O3 C8 C7 119.93(10)
O3 C8 C9 120.21(10)
C9 C8 C7 119.66(9)
C10 C9 C8 119.02(10)
C14 C9 C8 121.52(10)
C14 C9 C10 119.29(10)
C9 C10 H10 119.9
C11 C10 C9 120.21(11)
C11 C10 H10 119.9
C10 C11 H11 119.9
C10 C11 C12 120.23(11)
C12 C11 H11 119.9
C11 C12 H12 120.1
C11 C12 C13 119.77(11)
C13 C12 H12 120.1
C12 C13 H13 119.9
C14 C13 C12 120.28(11)
C14 C13 H13 119.9
C9 C14 H14 119.9
C13 C14 C9 120.21(11)
C13 C14 H14 119.9

loop_
_geom_bond_atom_site_label_1
_geom_bond_atom_site_label_2
_geom_bond_distance
O1 C1 1.2563(13)
O2 H2 0.8400
O2 C4 1.3379(13)
O3 C8 1.2214(14)
C1 C2 1.4523(15)
C1 C7 1.4402(15)
C2 H2A 0.9500
C2 C3 1.3542(16)
C3 H3 0.9500
C3 C4 1.4320(15)
C4 C5 1.3737(15)
C5 H5 0.9500
C5 C6 1.4018(15)
C6 H6 0.9500
C6 C7 1.3741(14)
C7 C8 1.5053(15)
C8 C9 1.4901(15)
C9 C10 1.3963(15)
C9 C14 1.3934(15)
C10 H10 0.9500
C10 C11 1.3871(16)
C11 H11 0.9500
C11 C12 1.3873(18)
C12 H12 0.9500
C12 C13 1.3877(17)
C13 H13 0.9500
C13 C14 1.3872(16)
C14 H14 0.9500

loop_
_geom_hbond_atom_site_label_D
_geom_hbond_atom_site_label_H
_geom_hbond_atom_site_label_A
_geom_hbond_distance_DH
_geom_hbond_distance_HA
_geom_hbond_distance_DA
_geom_hbond_angle_DHA
_geom_hbond_site_symmetry_A
O2 H2 O1 0.84 1.77 2.5976(12) 168.1 4_565

loop_
_geom_torsion_atom_site_label_1
_geom_torsion_atom_site_label_2
_geom_torsion_atom_site_label_3
_geom_torsion_atom_site_label_4
_geom_torsion
O1 C1 C2 C3 -163.51(13)
O1 C1 C7 C6 160.52(11)
O1 C1 C7 C8 -13.73(15)
O2 C4 C5 C6 179.62(11)
O3 C8 C9 C10 -21.13(16)
O3 C8 C9 C14 154.14(12)
C1 C2 C3 C4 0.2(2)
C1 C7 C8 O3 133.26(12)
C1 C7 C8 C9 -51.94(14)
C2 C1 C7 C6 -21.05(18)
C2 C1 C7 C8 164.69(10)
C2 C3 C4 O2 171.48(12)
C2 C3 C4 C5 -9.9(2)
C3 C4 C5 C6 1.1(2)
C4 C5 C6 C7 5.4(2)
C5 C6 C7 C1 6.6(2)
C5 C6 C7 C8 -179.06(12)
C6 C7 C8 O3 -41.67(16)
C6 C7 C8 C9 133.13(11)
C7 C1 C2 C3 18.1(2)
C7 C8 C9 C10 164.09(10)
C7 C8 C9 C14 -20.65(16)
C8 C9 C10 C11 176.08(11)
C8 C9 C14 C13 -175.97(11)
C9 C10 C11 C12 -0.05(18)
C10 C9 C14 C13 -0.72(17)
C10 C11 C12 C13 -0.61(18)
C11 C12 C13 C14 0.61(19)
C12 C13 C14 C9 0.07(18)
C14 C9 C10 C11 0.71(17)
